data_7118196
loop_
_publ_author_name
'Nisar Ahamed, B.'
'Duch\^ene, Roland'
'Robeyns, Koen'
'Fustin, Charles-Andr\'e'

_publ_section_title
;
 Catenane-based mechanically-linked block copolymers.
;
_journal_issue 10
_journal_name_full 'Chemical communications (Cambridge, England)'
_journal_page_first 2149
_journal_page_last 2152
_journal_paper_doi 10.1039/c5cc09775d
_journal_volume 52
_journal_year 2016
_chemical_formula_moiety 'C77 H100 N4 O10 Pd Si'
_chemical_formula_sum 'C77 H100 N4 O10 Pd Si'
_chemical_formula_weight 1376.09
_space_group_crystal_system monoclinic
_space_group_IT_number 14
_space_group_name_Hall '-P 2ybc'
_space_group_name_H-M_alt 'P 1 21/c 1'
_symmetry_space_group_name_Hall '-P 2ybc'
_symmetry_space_group_name_H-M 'P 1 21/c 1'
_atom_sites_solution_hydrogens geom
_audit_creation_method SHELXL-2014/7
_audit_update_record
;
2015-10-16 deposited with the CCDC.
2015-12-21 downloaded from the CCDC.
;
_cell_angle_alpha 90
_cell_angle_beta 111.912(7)
_cell_angle_gamma 90
_cell_formula_units_Z 4
_cell_length_a 24.3213(16)
_cell_length_b 10.0020(5)
_cell_length_c 32.0407(18)
_cell_measurement_reflns_used 5250
_cell_measurement_temperature 150(2)
_cell_measurement_theta_max 21.4576
_cell_measurement_theta_min 2.7807
_cell_volume 7231.2(8)
_computing_cell_refinement
;
CrysAlisPro, Agilent Technologies,
Version 1.171.36.21 (release 14-08-2012 CrysAlis171 .NET)
(compiled Sep 14 2012,17:21:16)
;
_computing_data_collection MAR
_computing_data_reduction
;
CrysAlisPro, Agilent Technologies,
Version 1.171.36.21 (release 14-08-2012 CrysAlis171 .NET)
(compiled Sep 14 2012,17:21:16)
;
_computing_molecular_graphics 'MERCURY (Macrae et al., 2008)'
_computing_publication_material
;

'MERCURY (Macrae et al., 2008), Platon (Spek, 2009)'



;
_computing_structure_refinement 'SHELXL-2014/7 (Sheldrick, 2014)'
_computing_structure_solution 'SHELXS-97 (Sheldrick, 1990)'
_diffrn_ambient_temperature 150(2)
_diffrn_measured_fraction_theta_full 0.976
_diffrn_measured_fraction_theta_max 0.976
_diffrn_measurement_device_type 'MAR345 image plate'
_diffrn_measurement_method '130 images, \D\F 1.5\% '
_diffrn_radiation_monochromator 'Xenocs Fox3D mirror'
_diffrn_radiation_source 'Rigaku UltraX 18 rotating anode'
_diffrn_radiation_type MoK\a
_diffrn_radiation_wavelength 0.71073
_diffrn_reflns_av_R_equivalents 0.1065
_diffrn_reflns_av_unetI/netI 0.0895
_diffrn_reflns_laue_measured_fraction_full 0.976
_diffrn_reflns_laue_measured_fraction_max 0.976
_diffrn_reflns_limit_h_max 25
_diffrn_reflns_limit_h_min -25
_diffrn_reflns_limit_k_max 10
_diffrn_reflns_limit_k_min -10
_diffrn_reflns_limit_l_max 32
_diffrn_reflns_limit_l_min -33
_diffrn_reflns_number 29172
_diffrn_reflns_point_group_measured_fraction_full 0.976
_diffrn_reflns_point_group_measured_fraction_max 0.976
_diffrn_reflns_theta_full 21.637
_diffrn_reflns_theta_max 21.637
_diffrn_reflns_theta_min 2.786
_exptl_absorpt_coefficient_mu 0.333
_exptl_absorpt_correction_T_max 1.00000
_exptl_absorpt_correction_T_min 0.80355
_exptl_absorpt_correction_type multi-scan
_exptl_absorpt_process_details
;
CrysAlisPro, Agilent Technologies,
Version 1.171.36.21 (release 14-08-2012 CrysAlis171 .NET)
(compiled Sep 14 2012,17:21:16)
Empirical absorption correction using spherical harmonics,
 implemented in SCALE3 ABSPACK scaling algorithm.
;
_exptl_crystal_colour colourless
_exptl_crystal_density_diffrn 1.264
_exptl_crystal_description plate
_exptl_crystal_F_000 2920
_exptl_crystal_recrystallization_method 'Re-crystallisation from solvent: dichloromethane'
_exptl_crystal_size_max 0.500
_exptl_crystal_size_mid 0.250
_exptl_crystal_size_min 0.020
_refine_diff_density_max 2.442
_refine_diff_density_min -1.111
_refine_diff_density_rms 0.104
_refine_ls_extinction_method none
_refine_ls_goodness_of_fit_ref 1.039
_refine_ls_hydrogen_treatment constr
_refine_ls_matrix_type full
_refine_ls_number_parameters 845
_refine_ls_number_reflns 8264
_refine_ls_number_restraints 20
_refine_ls_restrained_S_all 1.039
_refine_ls_R_factor_all 0.1373
_refine_ls_R_factor_gt 0.0960
_refine_ls_shift/su_max 0.000
_refine_ls_shift/su_mean 0.000
_refine_ls_structure_factor_coef Fsqd
_refine_ls_weighting_details 'w=1/[\s^2^(Fo^2^)+(0.0865P)^2^+65.8132P] where P=(Fo^2^+2Fc^2^)/3'
_refine_ls_weighting_scheme calc
_refine_ls_wR_factor_gt 0.2177
_refine_ls_wR_factor_ref 0.2456
_reflns_Friedel_coverage 0.000
_reflns_number_gt 5541
_reflns_number_total 8264
_reflns_threshold_expression 'I > 2\s(I)'
_cod_data_source_file c5cc09775d2.cif
_cod_data_source_block bna39ii
_cod_depositor_comments 'Adding full bibliography for 7118196--7118198.cif.'
_cod_database_code 7118196
_shelx_shelxl_version_number 2014/7
_shelx_space_group_comment
;
The symmetry employed for this shelxl refinement is uniquely defined
by the following loop, which should always be used as a source of
symmetry information in preference to the above space-group names.
They are only intended as comments.
;
_shelx_estimated_absorpt_t_min 0.851
_shelx_estimated_absorpt_t_max 0.993

loop_
_space_group_symop_operation_xyz
'x, y, z'
'-x, y+1/2, -z+1/2'
'-x, -y, -z'
'x, -y-1/2, z-1/2'

loop_
_atom_site_label
_atom_site_type_symbol
_atom_site_fract_x
_atom_site_fract_y
_atom_site_fract_z
_atom_site_U_iso_or_equiv
_atom_site_adp_type
_atom_site_occupancy
_atom_site_site_symmetry_order
_atom_site_calc_flag
_atom_site_refinement_flags_posn
_atom_site_refinement_flags_adp
Pd1 Pd 0.08066(4) 0.26664(8) 0.36610(2) 0.0425(3) Uani 1 1 d . .
N2 N 0.0233(4) 0.1645(7) 0.3802(2) 0.0353(19) Uani 1 1 d . U
C3 C 0.0290(5) 0.1575(10) 0.4236(3) 0.038(2) Uani 1 1 d . U
C4 C -0.0099(5) 0.0806(10) 0.4354(3) 0.048(3) Uani 1 1 d . U
H4 H -0.0075 0.0789 0.4657 0.058 Uiso 1 1 calc R U
C5 C -0.0528(5) 0.0056(10) 0.4027(3) 0.046(3) Uani 1 1 d . U
C6 C -0.0567(5) 0.0136(10) 0.3580(3) 0.043(3) Uani 1 1 d . U
H6 H -0.0858 -0.0367 0.3352 0.051 Uiso 1 1 calc R U
C7 C -0.0181(5) 0.0946(10) 0.3474(3) 0.042(3) Uani 1 1 d . U
C8 C -0.0953(6) -0.0846(11) 0.4133(3) 0.054(3) Uani 1 1 d . .
H8A H -0.1342 -0.0830 0.3880 0.065 Uiso 1 1 calc R U
H8B H -0.0802 -0.1775 0.4170 0.065 Uiso 1 1 calc R U
O9 O -0.1021(4) -0.0434(8) 0.4526(2) 0.064(2) Uani 1 1 d . .
H9 H -0.1013 -0.1103 0.4686 0.096 Uiso 1 1 calc R U
N10 N 0.1076(4) 0.3126(9) 0.4329(3) 0.046(2) Uani 1 1 d . .
C11 C 0.0772(5) 0.2481(10) 0.4546(3) 0.044(3) Uani 1 1 d . U
O12 O 0.0863(3) 0.2563(7) 0.4951(2) 0.055(2) Uani 1 1 d . U
C13 C 0.1500(5) 0.4145(11) 0.4586(3) 0.051(3) Uani 1 1 d . .
H13A H 0.1511 0.4139 0.4899 0.061 Uiso 1 1 calc R U
H13B H 0.1350 0.5031 0.4456 0.061 Uiso 1 1 calc R U
C14 C 0.2119(5) 0.3991(10) 0.4604(3) 0.042(3) Uani 1 1 d . .
C15 C 0.2410(6) 0.2788(11) 0.4687(3) 0.053(3) Uani 1 1 d . .
H15 H 0.2211 0.2014 0.4730 0.063 Uiso 1 1 calc R U
C16 C 0.2991(6) 0.2679(12) 0.4709(4) 0.058(3) Uani 1 1 d . .
H16 H 0.3184 0.1834 0.4763 0.070 Uiso 1 1 calc R U
C17 C 0.3285(6) 0.3800(12) 0.4652(4) 0.054(3) Uani 1 1 d . .
C18 C 0.3000(6) 0.5008(13) 0.4582(4) 0.059(3) Uani 1 1 d . .
H18 H 0.3205 0.5792 0.4555 0.071 Uiso 1 1 calc R U
C19 C 0.2419(6) 0.5100(11) 0.4550(3) 0.051(3) Uani 1 1 d . .
H19 H 0.2224 0.5941 0.4490 0.061 Uiso 1 1 calc R U
O20 O 0.3864(4) 0.3810(9) 0.4677(3) 0.074(3) Uani 1 1 d . .
C21 C 0.4174(6) 0.2602(13) 0.4741(5) 0.077(4) Uani 1 1 d . .
H21A H 0.3989 0.2008 0.4479 0.093 Uiso 1 1 calc R U
H21B H 0.4169 0.2143 0.5013 0.093 Uiso 1 1 calc R U
C22 C 0.4804(6) 0.2917(15) 0.4794(5) 0.084(4) Uani 1 1 d . .
H22A H 0.5032 0.2073 0.4844 0.101 Uiso 1 1 calc R U
H22B H 0.4987 0.3483 0.5064 0.101 Uiso 1 1 calc R U
C23 C 0.4850(6) 0.3634(14) 0.4389(5) 0.078(4) Uani 1 1 d . .
H23A H 0.4671 0.4535 0.4360 0.094 Uiso 1 1 calc R U
H23B H 0.4630 0.3127 0.4111 0.094 Uiso 1 1 calc R U
C24 C 0.5499(7) 0.3761(16) 0.4444(5) 0.087(5) Uani 1 1 d . .
H24A H 0.5720 0.4221 0.4731 0.105 Uiso 1 1 calc R U
H24B H 0.5669 0.2855 0.4459 0.105 Uiso 1 1 calc R U
C25 C 0.5576(8) 0.4498(19) 0.4077(6) 0.104(5) Uani 1 1 d . .
H25 H 0.5286 0.4357 0.3785 0.124 Uiso 1 1 calc R U
C26 C 0.5991(9) 0.5305(19) 0.4108(6) 0.115(6) Uani 1 1 d . .
H26A H 0.6293 0.5481 0.4392 0.138 Uiso 1 1 calc R U
H26B H 0.6000 0.5735 0.3846 0.138 Uiso 1 1 calc R U
N27 N 0.0314(4) 0.1908(8) 0.3051(2) 0.039(2) Uani 1 1 d . .
C28 C -0.0147(6) 0.1119(11) 0.3028(4) 0.052(3) Uani 1 1 d . .
O29 O -0.0519(4) 0.0594(7) 0.2689(2) 0.051(2) Uani 1 1 d . .
C30 C 0.0383(5) 0.2212(10) 0.2618(3) 0.047(3) Uani 1 1 d . .
H30A H 0.0569 0.3103 0.2641 0.057 Uiso 1 1 calc R U
H30B H -0.0015 0.2257 0.2376 0.057 Uiso 1 1 calc R U
C31 C 0.0752(5) 0.1196(9) 0.2487(3) 0.040(3) Uani 1 1 d . .
C32 C 0.1106(6) 0.1626(11) 0.2256(4) 0.060(4) Uani 1 1 d . .
H32 H 0.1136 0.2553 0.2204 0.073 Uiso 1 1 calc R U
C33 C 0.1408(6) 0.0725(13) 0.2106(4) 0.068(4) Uani 1 1 d . .
H33 H 0.1640 0.1036 0.1943 0.081 Uiso 1 1 calc R U
C34 C 0.1388(6) -0.0606(12) 0.2181(4) 0.060(3) Uani 1 1 d . .
C35 C 0.1056(5) -0.1082(12) 0.2422(3) 0.054(3) Uani 1 1 d . .
H35 H 0.1045 -0.2006 0.2488 0.065 Uiso 1 1 calc R U
C36 C 0.0743(5) -0.0139(11) 0.2563(3) 0.048(3) Uani 1 1 d . .
H36 H 0.0508 -0.0447 0.2723 0.057 Uiso 1 1 calc R U
O37 O 0.1692(4) -0.1457(8) 0.2000(3) 0.077(3) Uani 1 1 d . .
C38 C 0.1859(6) -0.2740(12) 0.2193(4) 0.062(3) Uani 1 1 d . .
H38A H 0.1505 -0.3287 0.2157 0.074 Uiso 1 1 calc R U
H38B H 0.2106 -0.2669 0.2517 0.074 Uiso 1 1 calc R U
C39 C 0.2211(6) -0.3348(13) 0.1932(4) 0.070(4) Uani 1 1 d . .
H39A H 0.1929 -0.3700 0.1643 0.084 Uiso 1 1 calc R U
H39B H 0.2445 -0.2632 0.1863 0.084 Uiso 1 1 calc R U
C40 C 0.2626(7) -0.4458(15) 0.2176(5) 0.086(5) Uani 1 1 d . .
H40A H 0.2862 -0.4724 0.1996 0.103 Uiso 1 1 calc R U
H40B H 0.2905 -0.4108 0.2467 0.103 Uiso 1 1 calc R U
C41 C 0.2340(7) -0.5629(14) 0.2262(4) 0.080(4) Uani 1 1 d . .
H41A H 0.2044 -0.5951 0.1973 0.096 Uiso 1 1 calc R U
H41B H 0.2123 -0.5375 0.2457 0.096 Uiso 1 1 calc R U
C42 C 0.2773(9) -0.6807(16) 0.2491(5) 0.095(5) Uani 1 1 d . .
H42 H 0.2600 -0.7619 0.2536 0.114 Uiso 1 1 calc R U
C43 C 0.3358(9) -0.6771(17) 0.2627(6) 0.108(6) Uani 1 1 d . .
H43A H 0.3550 -0.5980 0.2588 0.130 Uiso 1 1 calc R U
H43B H 0.3585 -0.7536 0.2763 0.130 Uiso 1 1 calc R U
N44 N 0.1422(4) 0.3710(8) 0.3503(2) 0.037(2) Uani 1 1 d . .
C45 C 0.1365(5) 0.5044(11) 0.3433(3) 0.043(3) Uani 1 1 d . .
C46 C 0.1810(6) 0.5814(11) 0.3380(3) 0.050(3) Uani 1 1 d . .
H46 H 0.1754 0.6747 0.3325 0.060 Uiso 1 1 calc R U
C47 C 0.2337(6) 0.5209(11) 0.3409(3) 0.052(3) Uani 1 1 d . .
C48 C 0.2384(5) 0.3839(10) 0.3460(3) 0.045(3) Uani 1 1 d . .
H48 H 0.2733 0.3395 0.3469 0.054 Uiso 1 1 calc R U
C49 C 0.1923(5) 0.3120(10) 0.3498(3) 0.040(3) Uani 1 1 d . .
O50 O 0.2759(4) 0.6049(7) 0.3379(3) 0.062(2) Uani 1 1 d . .
C51 C 0.3343(6) 0.5508(13) 0.3504(4) 0.064(4) Uani 1 1 d . .
H51A H 0.3332 0.4681 0.3331 0.077 Uiso 1 1 calc R U
H51B H 0.3506 0.5286 0.3828 0.077 Uiso 1 1 calc R U
C52 C 0.3715(6) 0.6515(13) 0.3405(4) 0.062(3) Uani 1 1 d . .
C53 C 0.3997(6) 0.7337(13) 0.3304(4) 0.065(3) Uani 1 1 d . .
Si54 Si 0.44192(18) 0.8571(4) 0.31178(12) 0.0651(11) Uani 1 1 d . .
C55 C 0.4611(7) 0.9949(14) 0.3538(4) 0.083(4) Uani 1 1 d . .
H55 H 0.4227 1.0314 0.3536 0.099 Uiso 1 1 calc R U
C56 C 0.4962(7) 0.9455(16) 0.4024(5) 0.098(5) Uani 1 1 d . .
H56A H 0.5341 0.9077 0.4041 0.147 Uiso 1 1 calc R U
H56B H 0.4731 0.8767 0.4104 0.147 Uiso 1 1 calc R U
H56C H 0.5034 1.0208 0.4233 0.147 Uiso 1 1 calc R U
C57 C 0.4944(7) 1.1145(14) 0.3422(5) 0.099(5) Uani 1 1 d . .
H57A H 0.4971 1.1891 0.3627 0.149 Uiso 1 1 calc R U
H57B H 0.4726 1.1432 0.3112 0.149 Uiso 1 1 calc R U
H57C H 0.5344 1.0861 0.3456 0.149 Uiso 1 1 calc R U
C58 C 0.3898(7) 0.9209(13) 0.2555(4) 0.074(4) Uani 1 1 d . .
H58 H 0.4075 1.0048 0.2491 0.089 Uiso 1 1 calc R U
C59 C 0.3290(6) 0.9584(15) 0.2571(5) 0.087(4) Uani 1 1 d . .
H59A H 0.3044 1.0007 0.2286 0.130 Uiso 1 1 calc R U
H59B H 0.3347 1.0209 0.2819 0.130 Uiso 1 1 calc R U
H59C H 0.3092 0.8775 0.2617 0.130 Uiso 1 1 calc R U
C60 C 0.3802(7) 0.8258(15) 0.2160(4) 0.089(5) Uani 1 1 d . .
H60A H 0.3625 0.7423 0.2210 0.134 Uiso 1 1 calc R U
H60B H 0.4183 0.8065 0.2135 0.134 Uiso 1 1 calc R U
H60C H 0.3535 0.8677 0.1881 0.134 Uiso 1 1 calc R U
C61 C 0.5087(6) 0.7680(13) 0.3104(5) 0.077(4) Uani 1 1 d . .
H61 H 0.5369 0.7627 0.3424 0.092 Uiso 1 1 calc R U
C62 C 0.5423(7) 0.8430(17) 0.2851(5) 0.098(5) Uani 1 1 d . .
H62A H 0.5803 0.7988 0.2907 0.147 Uiso 1 1 calc R U
H62B H 0.5493 0.9356 0.2957 0.147 Uiso 1 1 calc R U
H62C H 0.5185 0.8422 0.2527 0.147 Uiso 1 1 calc R U
C63 C 0.4982(7) 0.6265(15) 0.2940(5) 0.100(5) Uani 1 1 d . .
H63A H 0.4708 0.6253 0.2626 0.150 Uiso 1 1 calc R U
H63B H 0.4810 0.5760 0.3124 0.150 Uiso 1 1 calc R U
H63C H 0.5359 0.5857 0.2965 0.150 Uiso 1 1 calc R U
C64 C 0.0810(5) 0.5700(9) 0.3431(3) 0.043(3) Uani 1 1 d . .
H64A H 0.0475 0.5461 0.3151 0.051 Uiso 1 1 calc R U
H64B H 0.0719 0.5372 0.3689 0.051 Uiso 1 1 calc R U
O65 O 0.0878(3) 0.7088(7) 0.3458(2) 0.050(2) Uani 1 1 d . .
C66 C 0.0423(6) 0.7751(11) 0.3566(3) 0.053(3) Uani 1 1 d . .
H66A H 0.0030 0.7444 0.3357 0.064 Uiso 1 1 calc R U
H66B H 0.0449 0.8726 0.3524 0.064 Uiso 1 1 calc R U
C67 C 0.0476(5) 0.7482(10) 0.4041(3) 0.046(3) Uani 1 1 d . .
C68 C 0.0891(5) 0.8157(11) 0.4398(4) 0.055(3) Uani 1 1 d . .
H68 H 0.1126 0.8832 0.4339 0.065 Uiso 1 1 calc R U
C69 C 0.0971(6) 0.7868(12) 0.4843(4) 0.062(4) Uani 1 1 d . .
H69 H 0.1253 0.8348 0.5084 0.074 Uiso 1 1 calc R U
C70 C 0.0635(6) 0.6881(13) 0.4928(4) 0.059(3) Uani 1 1 d . .
C71 C 0.0212(5) 0.6199(12) 0.4577(4) 0.055(3) Uani 1 1 d . .
H71 H -0.0028 0.5532 0.4636 0.066 Uiso 1 1 calc R U
C72 C 0.0145(6) 0.6504(11) 0.4141(4) 0.056(3) Uani 1 1 d . .
H72 H -0.0139 0.6024 0.3901 0.067 Uiso 1 1 calc R U
O73 O 0.0677(4) 0.6501(9) 0.5351(3) 0.070(2) Uani 1 1 d . .
C74 C 0.1164(6) 0.6987(15) 0.5730(4) 0.079(4) Uani 1 1 d . .
H74A H 0.1065 0.6916 0.6002 0.094 Uiso 1 1 calc R U
H74B H 0.1228 0.7944 0.5683 0.094 Uiso 1 1 calc R U
C75 C 0.1722(7) 0.6234(15) 0.5805(4) 0.083(4) Uani 1 1 d . .
H75A H 0.1825 0.6349 0.5536 0.100 Uiso 1 1 calc R U
H75B H 0.2044 0.6651 0.6061 0.100 Uiso 1 1 calc R U
C76 C 0.1716(8) 0.4786(16) 0.5897(5) 0.094(5) Uani 1 1 d . .
H76A H 0.1403 0.4347 0.5640 0.112 Uiso 1 1 calc R U
H76B H 0.1619 0.4652 0.6168 0.112 Uiso 1 1 calc R U
C77 C 0.2329(9) 0.4115(18) 0.5972(6) 0.117(6) Uani 1 1 d . .
H77A H 0.2455 0.4375 0.5724 0.140 Uiso 1 1 calc R U
H77B H 0.2628 0.4455 0.6256 0.140 Uiso 1 1 calc R U
C78 C 0.2308(8) 0.2668(19) 0.5993(6) 0.118(6) Uani 1 1 d . .
H78A H 0.2016 0.2341 0.5704 0.142 Uiso 1 1 calc R U
H78B H 0.2158 0.2424 0.6231 0.142 Uiso 1 1 calc R U
C79 C 0.1965(5) 0.1652(9) 0.3551(3) 0.043(3) Uani 1 1 d . .
H79A H 0.2027 0.1415 0.3865 0.052 Uiso 1 1 calc R U
H79B H 0.1588 0.1239 0.3351 0.052 Uiso 1 1 calc R U
O80 O 0.2434(3) 0.1145(7) 0.3443(2) 0.053(2) Uani 1 1 d . .
C81 C 0.2490(6) -0.0276(11) 0.3472(4) 0.059(3) Uani 1 1 d . .
H81A H 0.2772 -0.0573 0.3334 0.071 Uiso 1 1 calc R U
H81B H 0.2100 -0.0691 0.3302 0.071 Uiso 1 1 calc R U
C82 C 0.2708(6) -0.0731(10) 0.3958(4) 0.048(3) Uani 1 1 d . .
C83 C 0.3299(6) -0.0698(11) 0.4229(4) 0.060(3) Uani 1 1 d . .
H83 H 0.3581 -0.0483 0.4098 0.072 Uiso 1 1 calc R U
C84 C 0.3497(6) -0.0969(12) 0.4684(4) 0.062(3) Uani 1 1 d . .
H84 H 0.3907 -0.0909 0.4865 0.075 Uiso 1 1 calc R U
C85 C 0.3096(6) -0.1326(11) 0.4876(4) 0.058(3) Uani 1 1 d . .
C86 C 0.2498(6) -0.1409(11) 0.4608(4) 0.056(3) Uani 1 1 d . .
H86 H 0.2219 -0.1658 0.4737 0.067 Uiso 1 1 calc R U
C87 C 0.2310(6) -0.1132(11) 0.4155(4) 0.057(3) Uani 1 1 d . .
H87 H 0.1901 -0.1216 0.3972 0.069 Uiso 1 1 calc R U
O88 O 0.3335(4) -0.1528(9) 0.5332(3) 0.079(3) Uani 1 1 d . .
C89 C 0.2952(7) -0.2035(16) 0.5535(4) 0.088(5) Uani 1 1 d . .
H89A H 0.2888 -0.3005 0.5474 0.105 Uiso 1 1 calc R U
H89B H 0.2564 -0.1578 0.5411 0.105 Uiso 1 1 calc R U
C90 C 0.3240(8) -0.179(2) 0.6033(5) 0.110(6) Uani 1 1 d . .
H90A H 0.3626 -0.2258 0.6151 0.132 Uiso 1 1 calc R U
H90B H 0.2986 -0.2167 0.6183 0.132 Uiso 1 1 calc R U
C91 C 0.3336(7) -0.0321(19) 0.6144(5) 0.095(5) Uani 1 1 d . .
H91A H 0.3551 -0.0222 0.6472 0.114 Uiso 1 1 calc R U
H91B H 0.3592 0.0050 0.5993 0.114 Uiso 1 1 calc R U
C92 C 0.2782(8) 0.0477(19) 0.6006(6) 0.105(5) Uani 1 1 d . .
H92A H 0.2540 0.0150 0.6174 0.126 Uiso 1 1 calc R U
H92B H 0.2553 0.0322 0.5682 0.126 Uiso 1 1 calc R U
C93 C 0.2877(8) 0.194(2) 0.6084(6) 0.110(6) Uani 1 1 d . .
H93A H 0.3072 0.2300 0.5886 0.132 Uiso 1 1 calc R U
H93B H 0.3145 0.2100 0.6400 0.132 Uiso 1 1 calc R U

loop_
_atom_site_aniso_label
_atom_site_aniso_U_11
_atom_site_aniso_U_22
_atom_site_aniso_U_33
_atom_site_aniso_U_23
_atom_site_aniso_U_13
_atom_site_aniso_U_12
Pd1 0.0757(7) 0.0408(5) 0.0252(5) -0.0001(4) 0.0351(4) -0.0009(4)
N2 0.067(5) 0.026(4) 0.027(4) 0.009(3) 0.033(4) 0.001(3)
C3 0.065(7) 0.037(6) 0.028(5) 0.006(4) 0.034(5) 0.002(4)
C4 0.083(9) 0.046(7) 0.033(5) 0.000(5) 0.042(6) -0.002(5)
C5 0.077(8) 0.036(6) 0.042(6) 0.002(5) 0.040(6) -0.001(5)
C6 0.068(8) 0.032(6) 0.032(5) 0.015(5) 0.024(5) 0.003(5)
C7 0.072(8) 0.036(6) 0.028(5) 0.000(4) 0.031(5) 0.001(5)
C8 0.094(10) 0.055(7) 0.029(6) -0.001(5) 0.041(7) -0.004(6)
O9 0.110(7) 0.062(5) 0.048(5) -0.005(4) 0.060(5) -0.015(5)
N10 0.066(7) 0.051(6) 0.029(5) 0.005(4) 0.025(5) 0.001(5)
C11 0.078(8) 0.031(6) 0.032(5) 0.003(5) 0.034(5) -0.004(5)
O12 0.096(6) 0.060(5) 0.022(4) 0.003(3) 0.038(4) -0.010(4)
C13 0.081(10) 0.045(7) 0.037(6) 0.002(5) 0.033(7) -0.008(6)
C14 0.065(9) 0.039(7) 0.028(6) 0.005(5) 0.025(6) -0.004(6)
C15 0.081(10) 0.041(7) 0.039(7) -0.003(5) 0.026(6) -0.005(7)
C16 0.074(10) 0.056(8) 0.044(7) 0.001(6) 0.022(7) 0.015(7)
C17 0.071(10) 0.046(8) 0.045(7) -0.003(6) 0.022(7) 0.000(7)
C18 0.082(11) 0.056(9) 0.045(7) -0.006(6) 0.029(7) -0.010(7)
C19 0.074(10) 0.046(7) 0.034(6) -0.005(5) 0.022(6) -0.001(7)
O20 0.070(7) 0.073(6) 0.089(7) -0.012(5) 0.040(5) 0.003(5)
C21 0.080(11) 0.065(9) 0.090(10) -0.010(8) 0.036(8) 0.021(8)
C22 0.059(10) 0.103(12) 0.090(11) -0.022(9) 0.028(8) 0.002(8)
C23 0.079(11) 0.083(10) 0.079(10) -0.015(8) 0.036(9) -0.001(8)
C24 0.086(12) 0.101(12) 0.083(11) 0.009(9) 0.041(9) 0.011(9)
C25 0.104(15) 0.119(15) 0.091(13) 0.005(11) 0.041(11) -0.013(12)
C26 0.118(16) 0.129(16) 0.095(13) 0.016(11) 0.038(12) 0.000(13)
N27 0.073(7) 0.032(5) 0.020(4) 0.000(4) 0.026(4) 0.008(5)
C28 0.098(11) 0.039(7) 0.033(7) 0.000(6) 0.042(7) 0.003(7)
O29 0.098(7) 0.046(5) 0.024(4) -0.005(4) 0.040(4) -0.006(4)
C30 0.085(9) 0.040(6) 0.027(6) 0.011(5) 0.032(6) 0.007(6)
C31 0.084(9) 0.024(6) 0.022(5) -0.002(4) 0.030(6) -0.002(5)
C32 0.113(11) 0.043(7) 0.054(7) 0.002(6) 0.063(8) -0.007(7)
C33 0.097(11) 0.075(10) 0.061(8) 0.000(7) 0.063(8) 0.005(8)
C34 0.103(11) 0.042(8) 0.050(7) -0.013(6) 0.048(8) 0.000(7)
C35 0.090(10) 0.057(8) 0.029(6) 0.005(5) 0.038(7) 0.001(7)
C36 0.079(9) 0.052(8) 0.024(6) -0.008(5) 0.035(6) -0.002(6)
O37 0.127(8) 0.053(5) 0.084(6) -0.003(5) 0.078(6) 0.011(5)
C38 0.084(10) 0.063(9) 0.047(7) 0.002(6) 0.035(7) 0.013(7)
C39 0.084(11) 0.070(9) 0.070(9) -0.018(7) 0.045(8) 0.000(8)
C40 0.114(13) 0.086(11) 0.065(9) 0.002(8) 0.041(9) 0.015(10)
C41 0.126(14) 0.077(10) 0.050(8) -0.010(7) 0.046(9) -0.010(9)
C42 0.132(16) 0.071(11) 0.104(13) -0.006(9) 0.070(13) 0.006(11)
C43 0.133(17) 0.086(12) 0.142(16) -0.005(11) 0.094(15) 0.008(11)
N44 0.067(7) 0.024(5) 0.031(5) 0.001(4) 0.033(5) 0.003(4)
C45 0.063(8) 0.058(8) 0.014(5) -0.008(5) 0.023(5) -0.006(6)
C46 0.095(11) 0.037(6) 0.028(6) 0.008(5) 0.034(7) 0.009(7)
C47 0.084(10) 0.048(8) 0.039(7) 0.010(5) 0.040(7) -0.003(7)
C48 0.071(9) 0.041(7) 0.040(7) 0.002(5) 0.038(6) -0.002(6)
C49 0.061(8) 0.049(7) 0.016(5) -0.003(5) 0.021(5) -0.001(6)
O50 0.083(7) 0.049(5) 0.074(6) 0.013(4) 0.054(5) -0.003(5)
C51 0.071(10) 0.075(9) 0.058(8) 0.012(7) 0.037(7) -0.005(8)
C52 0.072(10) 0.069(9) 0.051(8) -0.005(7) 0.031(7) -0.011(8)
C53 0.083(10) 0.065(9) 0.055(8) 0.003(7) 0.035(7) -0.009(8)
Si54 0.085(3) 0.072(3) 0.055(2) -0.0031(18) 0.044(2) -0.012(2)
C55 0.114(13) 0.088(11) 0.064(9) -0.003(8) 0.053(9) -0.008(9)
C56 0.134(15) 0.108(12) 0.067(10) -0.014(9) 0.056(10) -0.018(10)
C57 0.122(14) 0.082(11) 0.116(13) -0.032(10) 0.069(11) -0.023(10)
C58 0.108(12) 0.061(9) 0.065(9) -0.011(7) 0.047(9) -0.016(8)
C59 0.093(12) 0.091(11) 0.084(10) 0.012(9) 0.042(9) 0.010(9)
C60 0.126(14) 0.096(11) 0.060(9) -0.013(8) 0.052(9) -0.007(9)
C61 0.102(11) 0.069(10) 0.081(9) 0.000(8) 0.059(9) -0.001(8)
C62 0.105(13) 0.137(14) 0.077(10) -0.006(10) 0.063(10) -0.013(10)
C63 0.141(16) 0.093(12) 0.093(12) 0.014(9) 0.074(11) 0.017(10)
C64 0.075(9) 0.026(6) 0.035(6) 0.007(5) 0.030(6) 0.002(5)
O65 0.082(6) 0.044(5) 0.040(4) 0.002(3) 0.041(4) 0.009(4)
C66 0.096(10) 0.049(7) 0.029(6) -0.003(5) 0.040(6) 0.009(7)
C67 0.086(9) 0.032(6) 0.035(6) 0.003(5) 0.039(6) 0.009(6)
C68 0.076(9) 0.047(7) 0.049(8) -0.004(6) 0.034(7) 0.001(6)
C69 0.095(11) 0.067(9) 0.030(7) -0.007(6) 0.031(7) 0.016(8)
C70 0.091(11) 0.070(9) 0.032(7) 0.001(6) 0.041(7) 0.013(7)
C71 0.074(9) 0.065(8) 0.041(7) -0.002(6) 0.038(7) 0.004(7)
C72 0.088(10) 0.052(7) 0.038(7) 0.003(6) 0.036(7) 0.007(7)
O73 0.086(7) 0.099(7) 0.038(5) -0.001(5) 0.036(5) 0.006(5)
C74 0.092(11) 0.103(11) 0.044(8) -0.006(8) 0.029(8) 0.020(9)
C75 0.120(14) 0.090(12) 0.055(9) -0.005(8) 0.050(9) 0.006(10)
C76 0.127(15) 0.092(12) 0.078(10) 0.004(9) 0.058(10) 0.032(10)
C77 0.153(19) 0.103(15) 0.096(13) 0.013(11) 0.050(12) 0.006(13)
C78 0.121(16) 0.119(16) 0.114(14) 0.034(12) 0.044(12) -0.002(13)
C79 0.067(9) 0.034(6) 0.040(6) -0.008(5) 0.033(6) -0.002(5)
O80 0.082(6) 0.051(5) 0.043(4) 0.001(4) 0.043(4) 0.008(4)
C81 0.094(11) 0.049(8) 0.055(8) -0.001(6) 0.051(8) 0.006(6)
C82 0.075(10) 0.035(6) 0.048(7) -0.002(5) 0.039(7) 0.004(6)
C83 0.080(11) 0.054(8) 0.062(9) 0.012(6) 0.044(8) 0.009(7)
C84 0.065(9) 0.060(8) 0.067(9) 0.004(7) 0.032(8) 0.007(7)
C85 0.081(11) 0.052(8) 0.054(8) 0.007(6) 0.041(8) 0.001(7)
C86 0.071(10) 0.055(8) 0.055(8) 0.012(6) 0.039(8) -0.004(7)
C87 0.080(10) 0.044(7) 0.055(8) 0.006(6) 0.033(7) 0.004(6)
O88 0.090(7) 0.103(7) 0.052(6) 0.017(5) 0.036(5) 0.000(6)
C89 0.116(13) 0.108(12) 0.044(8) 0.020(8) 0.035(8) -0.004(10)
C90 0.141(17) 0.133(16) 0.064(10) 0.013(10) 0.048(10) -0.023(12)
C91 0.086(13) 0.144(16) 0.055(9) 0.016(10) 0.026(9) 0.006(12)
C92 0.111(16) 0.122(15) 0.089(12) 0.016(11) 0.047(11) 0.006(12)
C93 0.095(14) 0.154(18) 0.091(12) 0.007(12) 0.046(11) 0.027(13)

loop_
_atom_type_symbol
_atom_type_description
_atom_type_scat_dispersion_real
_atom_type_scat_dispersion_imag
_atom_type_scat_source
C C 0.0033 0.0016 'International Tables Vol C Tables 4.2.6.8 and 6.1.1.4'
H H 0.0000 0.0000 'International Tables Vol C Tables 4.2.6.8 and 6.1.1.4'
N N 0.0061 0.0033 'International Tables Vol C Tables 4.2.6.8 and 6.1.1.4'
O O 0.0106 0.0060 'International Tables Vol C Tables 4.2.6.8 and 6.1.1.4'
Pd Pd -0.9988 1.0072 'International Tables Vol C Tables 4.2.6.8 and 6.1.1.4'
Si Si 0.0817 0.0704 'International Tables Vol C Tables 4.2.6.8 and 6.1.1.4'

loop_
_geom_angle_atom_site_label_1
_geom_angle_atom_site_label_2
_geom_angle_atom_site_label_3
_geom_angle
N2 Pd1 N27 78.9(3)
N2 Pd1 N44 178.5(3)
N27 Pd1 N44 100.2(3)
N2 Pd1 N10 81.4(3)
N27 Pd1 N10 160.1(4)
N44 Pd1 N10 99.6(3)
C3 N2 C7 122.4(8)
C3 N2 Pd1 118.0(7)
C7 N2 Pd1 119.4(6)
N2 C3 C4 119.8(10)
N2 C3 C11 113.4(8)
C4 C3 C11 126.6(8)
C3 C4 C5 119.6(9)
C3 C4 H4 120.2
C5 C4 H4 120.2
C4 C5 C6 119.0(10)
C4 C5 C8 122.6(9)
C6 C5 C8 118.4(10)
C7 C6 C5 119.6(10)
C7 C6 H6 120.2
C5 C6 H6 120.2
N2 C7 C6 119.5(8)
N2 C7 C28 113.6(10)
C6 C7 C28 126.9(10)
O9 C8 C5 110.6(9)
O9 C8 H8A 109.5
C5 C8 H8A 109.5
O9 C8 H8B 109.5
C5 C8 H8B 109.5
H8A C8 H8B 108.1
C8 O9 H9 109.5
C11 N10 C13 116.5(8)
C11 N10 Pd1 114.1(7)
C13 N10 Pd1 129.1(6)
O12 C11 N10 126.3(10)
O12 C11 C3 121.0(9)
N10 C11 C3 112.7(8)
N10 C13 C14 115.9(9)
N10 C13 H13A 108.3
C14 C13 H13A 108.3
N10 C13 H13B 108.3
C14 C13 H13B 108.3
H13A C13 H13B 107.4
C15 C14 C19 118.3(11)
C15 C14 C13 122.5(10)
C19 C14 C13 119.2(10)
C14 C15 C16 121.3(11)
C14 C15 H15 119.3
C16 C15 H15 119.3
C17 C16 C15 119.7(11)
C17 C16 H16 120.1
C15 C16 H16 120.1
C18 C17 C16 118.9(12)
C18 C17 O20 116.5(11)
C16 C17 O20 124.5(11)
C17 C18 C19 120.8(12)
C17 C18 H18 119.6
C19 C18 H18 119.6
C14 C19 C18 120.9(11)
C14 C19 H19 119.6
C18 C19 H19 119.6
C17 O20 C21 119.1(10)
O20 C21 C22 107.8(11)
O20 C21 H21A 110.1
C22 C21 H21A 110.1
O20 C21 H21B 110.1
C22 C21 H21B 110.1
H21A C21 H21B 108.5
C21 C22 C23 113.3(12)
C21 C22 H22A 108.9
C23 C22 H22A 108.9
C21 C22 H22B 108.9
C23 C22 H22B 108.9
H22A C22 H22B 107.7
C22 C23 C24 110.1(12)
C22 C23 H23A 109.6
C24 C23 H23A 109.6
C22 C23 H23B 109.6
C24 C23 H23B 109.6
H23A C23 H23B 108.2
C25 C24 C23 112.9(14)
C25 C24 H24A 109.0
C23 C24 H24A 109.0
C25 C24 H24B 109.0
C23 C24 H24B 109.0
H24A C24 H24B 107.8
C26 C25 C24 126.8(18)
C26 C25 H25 116.6
C24 C25 H25 116.6
C25 C26 H26A 120.0
C25 C26 H26B 120.0
H26A C26 H26B 120.0
C28 N27 C30 116.5(9)
C28 N27 Pd1 117.0(6)
C30 N27 Pd1 126.3(7)
O29 C28 N27 128.0(9)
O29 C28 C7 120.8(11)
N27 C28 C7 111.1(10)
N27 C30 C31 113.9(8)
N27 C30 H30A 108.8
C31 C30 H30A 108.8
N27 C30 H30B 108.8
C31 C30 H30B 108.8
H30A C30 H30B 107.7
C36 C31 C32 116.9(10)
C36 C31 C30 123.9(9)
C32 C31 C30 119.1(9)
C33 C32 C31 120.4(10)
C33 C32 H32 119.8
C31 C32 H32 119.8
C34 C33 C32 121.8(11)
C34 C33 H33 119.1
C32 C33 H33 119.1
C33 C34 O37 117.8(10)
C33 C34 C35 120.0(10)
O37 C34 C35 122.1(10)
C36 C35 C34 116.7(10)
C36 C35 H35 121.6
C34 C35 H35 121.6
C31 C36 C35 124.1(10)
C31 C36 H36 117.9
C35 C36 H36 117.9
C34 O37 C38 118.9(8)
O37 C38 C39 104.5(9)
O37 C38 H38A 110.9
C39 C38 H38A 110.9
O37 C38 H38B 110.9
C39 C38 H38B 110.9
H38A C38 H38B 108.9
C40 C39 C38 114.5(11)
C40 C39 H39A 108.6
C38 C39 H39A 108.6
C40 C39 H39B 108.6
C38 C39 H39B 108.6
H39A C39 H39B 107.6
C41 C40 C39 114.8(13)
C41 C40 H40A 108.6
C39 C40 H40A 108.6
C41 C40 H40B 108.6
C39 C40 H40B 108.6
H40A C40 H40B 107.5
C40 C41 C42 114.4(13)
C40 C41 H41A 108.7
C42 C41 H41A 108.7
C40 C41 H41B 108.7
C42 C41 H41B 108.7
H41A C41 H41B 107.6
C43 C42 C41 125.8(16)
C43 C42 H42 117.1
C41 C42 H42 117.1
C42 C43 H43A 120.0
C42 C43 H43B 120.0
H43A C43 H43B 120.0
C45 N44 C49 117.6(9)
C45 N44 Pd1 120.5(7)
C49 N44 Pd1 121.7(7)
N44 C45 C46 122.1(10)
N44 C45 C64 118.0(9)
C46 C45 C64 119.8(10)
C45 C46 C47 119.5(10)
C45 C46 H46 120.3
C47 C46 H46 120.3
O50 C47 C48 126.3(11)
O50 C47 C46 115.4(10)
C48 C47 C46 118.3(11)
C49 C48 C47 119.8(11)
C49 C48 H48 120.1
C47 C48 H48 120.1
N44 C49 C48 122.5(10)
N44 C49 C79 116.9(10)
C48 C49 C79 120.5(11)
C47 O50 C51 116.4(9)
O50 C51 C52 108.0(10)
O50 C51 H51A 110.1
C52 C51 H51A 110.1
O50 C51 H51B 110.1
C52 C51 H51B 110.1
H51A C51 H51B 108.4
C53 C52 C51 176.8(14)
C52 C53 Si54 177.0(11)
C53 Si54 C55 106.4(6)
C53 Si54 C61 106.4(6)
C55 Si54 C61 112.7(7)
C53 Si54 C58 106.2(6)
C55 Si54 C58 109.8(6)
C61 Si54 C58 114.7(6)
C56 C55 C57 110.0(13)
C56 C55 Si54 112.7(10)
C57 C55 Si54 114.0(9)
C56 C55 H55 106.5
C57 C55 H55 106.5
Si54 C55 H55 106.5
C55 C56 H56A 109.5
C55 C56 H56B 109.5
H56A C56 H56B 109.5
C55 C56 H56C 109.5
H56A C56 H56C 109.5
H56B C56 H56C 109.5
C55 C57 H57A 109.5
C55 C57 H57B 109.5
H57A C57 H57B 109.5
C55 C57 H57C 109.5
H57A C57 H57C 109.5
H57B C57 H57C 109.5
C60 C58 C59 109.0(12)
C60 C58 Si54 114.9(10)
C59 C58 Si54 111.2(9)
C60 C58 H58 107.1
C59 C58 H58 107.1
Si54 C58 H58 107.1
C58 C59 H59A 109.5
C58 C59 H59B 109.5
H59A C59 H59B 109.5
C58 C59 H59C 109.5
H59A C59 H59C 109.5
H59B C59 H59C 109.5
C58 C60 H60A 109.5
C58 C60 H60B 109.5
H60A C60 H60B 109.5
C58 C60 H60C 109.5
H60A C60 H60C 109.5
H60B C60 H60C 109.5
C63 C61 C62 109.3(11)
C63 C61 Si54 115.0(11)
C62 C61 Si54 114.6(10)
C63 C61 H61 105.7
C62 C61 H61 105.7
Si54 C61 H61 105.7
C61 C62 H62A 109.5
C61 C62 H62B 109.5
H62A C62 H62B 109.5
C61 C62 H62C 109.5
H62A C62 H62C 109.5
H62B C62 H62C 109.5
C61 C63 H63A 109.5
C61 C63 H63B 109.5
H63A C63 H63B 109.5
C61 C63 H63C 109.5
H63A C63 H63C 109.5
H63B C63 H63C 109.5
O65 C64 C45 110.5(9)
O65 C64 H64A 109.5
C45 C64 H64A 109.5
O65 C64 H64B 109.5
C45 C64 H64B 109.5
H64A C64 H64B 108.1
C64 O65 C66 113.0(8)
O65 C66 C67 112.2(9)
O65 C66 H66A 109.2
C67 C66 H66A 109.2
O65 C66 H66B 109.2
C67 C66 H66B 109.2
H66A C66 H66B 107.9
C72 C67 C68 117.6(9)
C72 C67 C66 121.6(10)
C68 C67 C66 120.7(10)
C67 C68 C69 121.6(11)
C67 C68 H68 119.2
C69 C68 H68 119.2
C70 C69 C68 119.0(12)
C70 C69 H69 120.5
C68 C69 H69 120.5
C69 C70 O73 124.3(12)
C69 C70 C71 120.6(10)
O73 C70 C71 115.1(12)
C72 C71 C70 119.0(11)
C72 C71 H71 120.5
C70 C71 H71 120.5
C67 C72 C71 122.2(12)
C67 C72 H72 118.9
C71 C72 H72 118.9
C70 O73 C74 118.5(11)
O73 C74 C75 112.4(11)
O73 C74 H74A 109.1
C75 C74 H74A 109.1
O73 C74 H74B 109.1
C75 C74 H74B 109.1
H74A C74 H74B 107.8
C76 C75 C74 116.7(14)
C76 C75 H75A 108.1
C74 C75 H75A 108.1
C76 C75 H75B 108.1
C74 C75 H75B 108.1
H75A C75 H75B 107.3
C75 C76 C77 111.7(15)
C75 C76 H76A 109.3
C77 C76 H76A 109.3
C75 C76 H76B 109.3
C77 C76 H76B 109.3
H76A C76 H76B 107.9
C78 C77 C76 112.7(17)
C78 C77 H77A 109.0
C76 C77 H77A 109.0
C78 C77 H77B 109.0
C76 C77 H77B 109.0
H77A C77 H77B 107.8
C77 C78 C93 116.7(18)
C77 C78 H78A 108.1
C93 C78 H78A 108.1
C77 C78 H78B 108.1
C93 C78 H78B 108.1
H78A C78 H78B 107.3
O80 C79 C49 110.9(9)
O80 C79 H79A 109.5
C49 C79 H79A 109.5
O80 C79 H79B 109.5
C49 C79 H79B 109.5
H79A C79 H79B 108.0
C79 O80 C81 114.1(8)
O80 C81 C82 110.7(9)
O80 C81 H81A 109.5
C82 C81 H81A 109.5
O80 C81 H81B 109.5
C82 C81 H81B 109.5
H81A C81 H81B 108.1
C83 C82 C87 117.4(11)
C83 C82 C81 121.5(10)
C87 C82 C81 121.0(12)
C82 C83 C84 121.9(11)
C82 C83 H83 119.0
C84 C83 H83 119.0
C85 C84 C83 119.8(13)
C85 C84 H84 120.1
C83 C84 H84 120.1
O88 C85 C84 115.0(12)
O88 C85 C86 125.5(11)
C84 C85 C86 119.4(11)
C87 C86 C85 120.0(11)
C87 C86 H86 120.0
C85 C86 H86 120.0
C86 C87 C82 121.3(12)
C86 C87 H87 119.3
C82 C87 H87 119.3
C85 O88 C89 116.8(10)
O88 C89 C90 107.7(12)
O88 C89 H89A 110.2
C90 C89 H89A 110.2
O88 C89 H89B 110.2
C90 C89 H89B 110.2
H89A C89 H89B 108.5
C89 C90 C91 112.3(14)
C89 C90 H90A 109.1
C91 C90 H90A 109.1
C89 C90 H90B 109.1
C91 C90 H90B 109.1
H90A C90 H90B 107.9
C92 C91 C90 114.1(16)
C92 C91 H91A 108.7
C90 C91 H91A 108.7
C92 C91 H91B 108.7
C90 C91 H91B 108.7
H91A C91 H91B 107.6
C91 C92 C93 114.3(17)
C91 C92 H92A 108.7
C93 C92 H92A 108.7
C91 C92 H92B 108.7
C93 C92 H92B 108.7
H92A C92 H92B 107.6
C92 C93 C78 111.8(17)
C92 C93 H93A 109.3
C78 C93 H93A 109.3
C92 C93 H93B 109.3
C78 C93 H93B 109.3
H93A C93 H93B 107.9

loop_
_geom_bond_atom_site_label_1
_geom_bond_atom_site_label_2
_geom_bond_distance
Pd1 N2 1.913(7)
Pd1 N27 2.020(8)
Pd1 N44 2.038(8)
Pd1 N10 2.042(8)
N2 C3 1.348(11)
N2 C7 1.350(13)
C3 C4 1.376(14)
C3 C11 1.521(14)
C4 C5 1.391(15)
C4 H4 0.9500
C5 C6 1.402(13)
C5 C8 1.503(14)
C6 C7 1.375(14)
C6 H6 0.9500
C7 C28 1.472(13)
C8 O9 1.391(11)
C8 H8A 0.9900
C8 H8B 0.9900
O9 H9 0.8400
N10 C11 1.352(12)
N10 C13 1.465(13)
C11 O12 1.236(11)
C13 C14 1.495(15)
C13 H13A 0.9900
C13 H13B 0.9900
C14 C15 1.370(14)
C14 C19 1.373(14)
C15 C16 1.392(16)
C15 H15 0.9500
C16 C17 1.378(16)
C16 H16 0.9500
C17 C18 1.369(16)
C17 O20 1.380(14)
C18 C19 1.382(16)
C18 H18 0.9500
C19 H19 0.9500
O20 C21 1.400(14)
C21 C22 1.509(17)
C21 H21A 0.9900
C21 H21B 0.9900
C22 C23 1.525(18)
C22 H22A 0.9900
C22 H22B 0.9900
C23 C24 1.525(18)
C23 H23A 0.9900
C23 H23B 0.9900
C24 C25 1.46(2)
C24 H24A 0.9900
C24 H24B 0.9900
C25 C26 1.27(2)
C25 H25 0.9500
C26 H26A 0.9500
C26 H26B 0.9500
N27 C28 1.351(14)
N27 C30 1.491(11)
C28 O29 1.241(13)
C30 C31 1.515(13)
C30 H30A 0.9900
C30 H30B 0.9900
C31 C36 1.359(13)
C31 C32 1.397(14)
C32 C33 1.360(15)
C32 H32 0.9500
C33 C34 1.357(16)
C33 H33 0.9500
C34 O37 1.388(13)
C34 C35 1.394(15)
C35 C36 1.390(14)
C35 H35 0.9500
C36 H36 0.9500
O37 C38 1.416(13)
C38 C39 1.528(15)
C38 H38A 0.9900
C38 H38B 0.9900
C39 C40 1.507(17)
C39 H39A 0.9900
C39 H39B 0.9900
C40 C41 1.440(18)
C40 H40A 0.9900
C40 H40B 0.9900
C41 C42 1.57(2)
C41 H41A 0.9900
C41 H41B 0.9900
C42 C43 1.32(2)
C42 H42 0.9500
C43 H43A 0.9500
C43 H43B 0.9500
N44 C45 1.352(13)
N44 C49 1.360(13)
C45 C46 1.389(15)
C45 C64 1.497(14)
C46 C47 1.389(15)
C46 H46 0.9500
C47 O50 1.357(13)
C47 C48 1.380(14)
C48 C49 1.374(14)
C48 H48 0.9500
C49 C79 1.477(14)
O50 C51 1.431(14)
C51 C52 1.464(17)
C51 H51A 0.9900
C51 H51B 0.9900
C52 C53 1.191(15)
C53 Si54 1.842(14)
Si54 C55 1.860(14)
Si54 C61 1.869(14)
Si54 C58 1.886(14)
C55 C56 1.551(19)
C55 C57 1.565(18)
C55 H55 1.0000
C56 H56A 0.9800
C56 H56B 0.9800
C56 H56C 0.9800
C57 H57A 0.9800
C57 H57B 0.9800
C57 H57C 0.9800
C58 C60 1.530(16)
C58 C59 1.544(18)
C58 H58 1.0000
C59 H59A 0.9800
C59 H59B 0.9800
C59 H59C 0.9800
C60 H60A 0.9800
C60 H60B 0.9800
C60 H60C 0.9800
C61 C63 1.497(18)
C61 C62 1.542(17)
C61 H61 1.0000
C62 H62A 0.9800
C62 H62B 0.9800
C62 H62C 0.9800
C63 H63A 0.9800
C63 H63B 0.9800
C63 H63C 0.9800
C64 O65 1.397(11)
C64 H64A 0.9900
C64 H64B 0.9900
O65 C66 1.438(12)
C66 C67 1.502(13)
C66 H66A 0.9900
C66 H66B 0.9900
C67 C72 1.378(15)
C67 C68 1.386(15)
C68 C69 1.396(15)
C68 H68 0.9500
C69 C70 1.371(17)
C69 H69 0.9500
C70 O73 1.375(12)
C70 C71 1.388(16)
C71 C72 1.379(14)
C71 H71 0.9500
C72 H72 0.9500
O73 C74 1.427(15)
C74 C75 1.492(18)
C74 H74A 0.9900
C74 H74B 0.9900
C75 C76 1.480(19)
C75 H75A 0.9900
C75 H75B 0.9900
C76 C77 1.57(2)
C76 H76A 0.9900
C76 H76B 0.9900
C77 C78 1.45(2)
C77 H77A 0.9900
C77 H77B 0.9900
C78 C93 1.49(2)
C78 H78A 0.9900
C78 H78B 0.9900
C79 O80 1.405(12)
C79 H79A 0.9900
C79 H79B 0.9900
O80 C81 1.428(12)
C81 C82 1.516(15)
C81 H81A 0.9900
C81 H81B 0.9900
C82 C83 1.376(16)
C82 C87 1.395(15)
C83 C84 1.384(16)
C83 H83 0.9500
C84 C85 1.379(16)
C84 H84 0.9500
C85 O88 1.370(14)
C85 C86 1.387(16)
C86 C87 1.379(15)
C86 H86 0.9500
C87 H87 0.9500
O88 C89 1.414(15)
C89 C90 1.504(18)
C89 H89A 0.9900
C89 H89B 0.9900
C90 C91 1.51(2)
C90 H90A 0.9900
C90 H90B 0.9900
C91 C92 1.49(2)
C91 H91A 0.9900
C91 H91B 0.9900
C92 C93 1.49(2)
C92 H92A 0.9900
C92 H92B 0.9900
C93 H93A 0.9900
C93 H93B 0.9900

loop_
_geom_torsion_atom_site_label_1
_geom_torsion_atom_site_label_2
_geom_torsion_atom_site_label_3
_geom_torsion_atom_site_label_4
_geom_torsion
C7 N2 C3 C4 -2.5(15)
Pd1 N2 C3 C4 -177.4(7)
C7 N2 C3 C11 -178.1(9)
Pd1 N2 C3 C11 7.0(11)
N2 C3 C4 C5 3.3(16)
C11 C3 C4 C5 178.3(10)
C3 C4 C5 C6 -2.2(16)
C3 C4 C5 C8 177.7(10)
C4 C5 C6 C7 0.3(16)
C8 C5 C6 C7 -179.6(10)
C3 N2 C7 C6 0.6(15)
Pd1 N2 C7 C6 175.4(7)
C3 N2 C7 C28 -177.2(9)
Pd1 N2 C7 C28 -2.4(12)
C5 C6 C7 N2 0.5(15)
C5 C6 C7 C28 178.0(10)
C4 C5 C8 O9 23.8(16)
C6 C5 C8 O9 -156.3(10)
C13 N10 C11 O12 -8.4(16)
Pd1 N10 C11 O12 177.9(9)
C13 N10 C11 C3 172.7(9)
Pd1 N10 C11 C3 -1.0(11)
N2 C3 C11 O12 177.4(9)
C4 C3 C11 O12 2.2(17)
N2 C3 C11 N10 -3.6(13)
C4 C3 C11 N10 -178.9(10)
C11 N10 C13 C14 126.0(10)
Pd1 N10 C13 C14 -61.4(12)
N10 C13 C14 C15 -45.4(13)
N10 C13 C14 C19 136.8(10)
C19 C14 C15 C16 -1.0(15)
C13 C14 C15 C16 -178.9(9)
C14 C15 C16 C17 0.7(16)
C15 C16 C17 C18 1.2(16)
C15 C16 C17 O20 178.5(10)
C16 C17 C18 C19 -2.7(17)
O20 C17 C18 C19 179.8(10)
C15 C14 C19 C18 -0.6(15)
C13 C14 C19 C18 177.4(9)
C17 C18 C19 C14 2.5(16)
C18 C17 O20 C21 -179.0(11)
C16 C17 O20 C21 3.7(17)
C17 O20 C21 C22 -175.4(10)
O20 C21 C22 C23 -59.5(15)
C21 C22 C23 C24 -173.0(12)
C22 C23 C24 C25 -177.2(13)
C23 C24 C25 C26 142.8(19)
C30 N27 C28 O29 1.1(17)
Pd1 N27 C28 O29 176.9(9)
C30 N27 C28 C7 -177.4(8)
Pd1 N27 C28 C7 -1.6(12)
N2 C7 C28 O29 -176.1(10)
C6 C7 C28 O29 6.3(18)
N2 C7 C28 N27 2.5(13)
C6 C7 C28 N27 -175.1(10)
C28 N27 C30 C31 -88.4(12)
Pd1 N27 C30 C31 96.3(9)
N27 C30 C31 C36 36.7(15)
N27 C30 C31 C32 -146.4(10)
C36 C31 C32 C33 2.0(17)
C30 C31 C32 C33 -175.1(11)
C31 C32 C33 C34 -1(2)
C32 C33 C34 O37 177.6(12)
C32 C33 C34 C35 -1(2)
C33 C34 C35 C36 2.1(18)
O37 C34 C35 C36 -176.3(11)
C32 C31 C36 C35 -0.7(17)
C30 C31 C36 C35 176.3(10)
C34 C35 C36 C31 -1.3(17)
C33 C34 O37 C38 157.9(12)
C35 C34 O37 C38 -23.8(18)
C34 O37 C38 C39 -176.6(11)
O37 C38 C39 C40 157.9(11)
C38 C39 C40 C41 63.9(16)
C39 C40 C41 C42 176.7(11)
C40 C41 C42 C43 4(2)
C49 N44 C45 C46 -3.4(13)
Pd1 N44 C45 C46 171.8(7)
C49 N44 C45 C64 179.0(8)
Pd1 N44 C45 C64 -5.8(11)
N44 C45 C46 C47 -1.3(15)
C64 C45 C46 C47 176.3(9)
C45 C46 C47 O50 -176.4(9)
C45 C46 C47 C48 4.1(15)
O50 C47 C48 C49 178.2(9)
C46 C47 C48 C49 -2.3(15)
C45 N44 C49 C48 5.3(13)
Pd1 N44 C49 C48 -169.8(7)
C45 N44 C49 C79 -176.8(8)
Pd1 N44 C49 C79 8.0(12)
C47 C48 C49 N44 -2.5(15)
C47 C48 C49 C79 179.8(9)
C48 C47 O50 C51 -13.7(15)
C46 C47 O50 C51 166.9(9)
C47 O50 C51 C52 174.3(9)
C53 Si54 C55 C56 56.9(12)
C61 Si54 C55 C56 -59.3(12)
C58 Si54 C55 C56 171.4(10)
C53 Si54 C55 C57 -176.8(11)
C61 Si54 C55 C57 67.0(13)
C58 Si54 C55 C57 -62.3(13)
C53 Si54 C58 C60 -76.9(11)
C55 Si54 C58 C60 168.5(10)
C61 Si54 C58 C60 40.4(12)
C53 Si54 C58 C59 47.5(11)
C55 Si54 C58 C59 -67.1(11)
C61 Si54 C58 C59 164.8(9)
C53 Si54 C61 C63 38.2(12)
C55 Si54 C61 C63 154.4(10)
C58 Si54 C61 C63 -79.0(11)
C53 Si54 C61 C62 166.1(10)
C55 Si54 C61 C62 -77.7(12)
C58 Si54 C61 C62 49.0(12)
N44 C45 C64 O65 166.4(8)
C46 C45 C64 O65 -11.2(12)
C45 C64 O65 C66 -165.9(8)
C64 O65 C66 C67 69.5(12)
O65 C66 C67 C72 -97.2(13)
O65 C66 C67 C68 78.6(13)
C72 C67 C68 C69 -0.4(16)
C66 C67 C68 C69 -176.3(10)
C67 C68 C69 C70 0.8(17)
C68 C69 C70 O73 179.4(10)
C68 C69 C70 C71 -1.5(18)
C69 C70 C71 C72 1.7(18)
O73 C70 C71 C72 -179.1(10)
C68 C67 C72 C71 0.6(16)
C66 C67 C72 C71 176.5(10)
C70 C71 C72 C67 -1.3(17)
C69 C70 O73 C74 -11.2(17)
C71 C70 O73 C74 169.6(11)
C70 O73 C74 C75 -79.0(14)
O73 C74 C75 C76 -60.8(15)
C74 C75 C76 C77 -179.7(12)
C75 C76 C77 C78 -171.0(14)
C76 C77 C78 C93 -177.5(14)
N44 C49 C79 O80 167.3(8)
C48 C49 C79 O80 -14.8(14)
C49 C79 O80 C81 -178.0(9)
C79 O80 C81 C82 -70.6(12)
O80 C81 C82 C83 -81.6(13)
O80 C81 C82 C87 95.0(12)
C87 C82 C83 C84 -3.9(16)
C81 C82 C83 C84 172.7(10)
C82 C83 C84 C85 2.1(18)
C83 C84 C85 O88 -177.9(10)
C83 C84 C85 C86 0.0(18)
O88 C85 C86 C87 177.5(11)
C84 C85 C86 C87 -0.2(17)
C85 C86 C87 C82 -1.7(17)
C83 C82 C87 C86 3.7(16)
C81 C82 C87 C86 -172.9(10)
C84 C85 O88 C89 -173.3(11)
C86 C85 O88 C89 8.9(18)
C85 O88 C89 C90 -163.1(12)
O88 C89 C90 C91 60.9(18)
C89 C90 C91 C92 62.4(19)
C90 C91 C92 C93 -175.7(13)
C91 C92 C93 C78 -173.0(13)
C77 C78 C93 C92 -168.3(16)
